data_4317798
loop_
_publ_author_name
'Yoshihiro Matano'
'Hazumi Nomura'
'Hitomi Suzuki'

_publ_contact_author_email ' matano@kuchem.kyoto-u.ac.jp '
_publ_contact_author_fax ' +81-75-753-4000 '
_publ_contact_author_name ' Yoshihiro Matano'
_publ_section_title
;
 Synthesis and Structural Comparison of Triaryl(sulfonylimino)pnictoranes
;
_journal_name_full 'Inorganic Chemistry'
_journal_page_first 1940
_journal_page_last 1948
_journal_paper_doi 10.1021/ic0110575
_journal_volume 41
_journal_year 2002
_chemical_formula_moiety 'C19 H15 F3 N O2 P S '
_chemical_formula_sum 'C19 H15 F3 N O2 P S'
_chemical_formula_weight 409.36
_space_group_IT_number 2
_symmetry_cell_setting triclinic
_symmetry_Int_Tables_number 2
_symmetry_space_group_name_Hall '-P 1'
_symmetry_space_group_name_H-M 'P -1'
_cell_angle_alpha 92.255(8)
_cell_angle_beta 100.704(7)
_cell_angle_gamma 114.343(9)
_cell_formula_units_Z 2
_cell_length_a 10.610(1)
_cell_length_b 11.414(1)
_cell_length_c 8.6814(5)
_cell_measurement_reflns_used 25
_cell_measurement_temperature 296.2
_cell_measurement_theta_max 15.0
_cell_measurement_theta_min 12.5
_cell_volume 933.28(15)
_computing_cell_refinement 'MSC/AFC Diffractometer Control'
_computing_data_collection 'MSC/AFC Diffractometer Control'
_computing_data_reduction 'teXsan Ver. 1.11'
_computing_publication_material 'teXsan Ver. 1.11'
_computing_structure_refinement 'teXsan Ver. 1.10'
_computing_structure_solution SIR92
_diffrn_measured_fraction_theta_full 1.0544
_diffrn_measured_fraction_theta_max 1.0544
_diffrn_measurement_device_type 'Rigaku AFC7S'
_diffrn_measurement_method \w-2\q
_diffrn_radiation_type 'Mo K\a'
_diffrn_radiation_wavelength 0.7107
_diffrn_reflns_av_R_equivalents 0.017
_diffrn_reflns_limit_h_max 13
_diffrn_reflns_limit_h_min 0
_diffrn_reflns_limit_k_max 13
_diffrn_reflns_limit_k_min -14
_diffrn_reflns_limit_l_max 11
_diffrn_reflns_limit_l_min -11
_diffrn_reflns_number 4524
_diffrn_reflns_theta_full 27.50
_diffrn_reflns_theta_max 27.50
_diffrn_standards_decay_% 10.99
_diffrn_standards_interval_count 150
_diffrn_standards_number 3
_exptl_absorpt_coefficient_mu 0.302
_exptl_absorpt_correction_T_max 0.997
_exptl_absorpt_correction_T_min 0.974
_exptl_absorpt_correction_type psi-scan
_exptl_absorpt_process_details '(North, Phillips & Mathews, 1968)'
_exptl_crystal_colour colorless
_exptl_crystal_density_diffrn 1.457
_exptl_crystal_density_method 'not measured'
_exptl_crystal_description prismatic
_exptl_crystal_size_max 0.380
_exptl_crystal_size_mid 0.200
_exptl_crystal_size_min 0.200
_refine_diff_density_max 0.43
_refine_diff_density_min -0.40
_refine_ls_extinction_method none
_refine_ls_goodness_of_fit_ref 1.064
_refine_ls_hydrogen_treatment noref
_refine_ls_number_parameters 244
_refine_ls_number_reflns 4290
_refine_ls_R_factor_gt 0.0431
_refine_ls_shift/su_max 0.0009
_refine_ls_structure_factor_coef Fsqd
_refine_ls_weighting_details 'w = 1/[\s^2^(Fo^2^) + (0.07900(Max(Fo^2^,0) + 2Fc^2^)/3)^2^]'
_refine_ls_weighting_scheme calc
_refine_ls_wR_factor_ref 0.1465
_reflns_number_gt 2916
_reflns_number_total 4519
_reflns_threshold_expression F^2^>2.0\s(F^2^)
_cod_data_source_file ic0110575_1.cif
_cod_data_source_block Ph3P_NSO2CF3
_cod_original_cell_volume 933.2(2)
_cod_original_sg_symbol_H-M 'P -1 '
_cod_original_formula_sum 'C19 H15 F3 N O2 P S '
_cod_database_code 4317798

loop_
_symmetry_equiv_pos_as_xyz
x,y,z
-x,-y,-z

loop_
_atom_site_label
_atom_site_type_symbol
_atom_site_fract_x
_atom_site_fract_y
_atom_site_fract_z
_atom_site_U_iso_or_equiv
_atom_site_adp_type
_atom_site_occupancy
_atom_site_calc_flag
_atom_site_refinement_flags
_atom_site_disorder_assembly
_atom_site_disorder_group
S S 0.32424(6) -0.28932(5) -0.20234(7) 0.0399(2) Uani 1.00 d . . .
P P 0.13002(6) -0.18360(5) -0.15433(7) 0.0363(2) Uani 1.00 d . . .
F(1) F 0.1683(3) -0.5383(2) -0.2677(4) 0.1131(9) Uani 1.00 d . . .
F(2) F 0.3703(3) -0.4852(2) -0.1119(3) 0.1091(10) Uani 1.00 d . . .
F(3) F 0.2029(3) -0.4641(2) -0.0265(3) 0.1018(9) Uani 1.00 d . . .
O(1) O 0.4247(2) -0.2095(2) -0.0653(3) 0.0652(6) Uani 1.00 d . . .
O(2) O 0.3766(2) -0.3002(2) -0.3395(2) 0.0595(6) Uani 1.00 d . . .
N N 0.1868(2) -0.2711(2) -0.2435(2) 0.0470(6) Uani 1.00 d . . .
C(1) C -0.0595(2) -0.2705(2) -0.2036(3) 0.0396(6) Uani 1.00 d . . .
C(2) C -0.1425(3) -0.2339(3) -0.1225(3) 0.0531(7) Uani 1.00 d . . .
C(3) C -0.2881(3) -0.3004(3) -0.1621(4) 0.0601(9) Uani 1.00 d . . .
C(4) C -0.3521(3) -0.4044(3) -0.2806(4) 0.0617(8) Uani 1.00 d . . .
C(5) C -0.2714(3) -0.4427(3) -0.3587(3) 0.0579(8) Uani 1.00 d . . .
C(6) C -0.1252(3) -0.3754(2) -0.3212(3) 0.0476(7) Uani 1.00 d . . .
C(7) C 0.1821(3) -0.0292(2) -0.2266(3) 0.0428(6) Uani 1.00 d . . .
C(8) C 0.0864(3) 0.0225(3) -0.2805(4) 0.0569(8) Uani 1.00 d . . .
C(9) C 0.1335(4) 0.1413(3) -0.3373(4) 0.074(1) Uani 1.00 d . . .
C(10) C 0.2737(4) 0.2083(3) -0.3401(4) 0.076(1) Uani 1.00 d . . .
C(11) C 0.3707(4) 0.1604(3) -0.2846(4) 0.0678(9) Uani 1.00 d . . .
C(12) C 0.3256(3) 0.0416(3) -0.2287(3) 0.0538(7) Uani 1.00 d . . .
C(13) C 0.1862(2) -0.1546(2) 0.0579(3) 0.0381(6) Uani 1.00 d . . .
C(14) C 0.2803(3) -0.0336(3) 0.1369(3) 0.0502(7) Uani 1.00 d . . .
C(15) C 0.3248(3) -0.0176(3) 0.2999(3) 0.0634(8) Uani 1.00 d . . .
C(16) C 0.2765(3) -0.1212(3) 0.3830(3) 0.0642(9) Uani 1.00 d . . .
C(17) C 0.1823(4) -0.2420(3) 0.3048(3) 0.0625(9) Uani 1.00 d . . .
C(18) C 0.1363(3) -0.2591(2) 0.1435(3) 0.0528(7) Uani 1.00 d . . .
C(19) C 0.2638(4) -0.4527(3) -0.1478(4) 0.066(1) Uani 1.00 d . . .
H(1) H -0.0969 -0.1605 -0.0374 0.0586 Uiso 1.00 calc . . .
H(2) H -0.3451 -0.2744 -0.1051 0.0679 Uiso 1.00 calc . . .
H(3) H -0.4549 -0.4534 -0.3086 0.0705 Uiso 1.00 calc . . .
H(4) H -0.3189 -0.5154 -0.4424 0.0633 Uiso 1.00 calc . . .
H(5) H -0.0694 -0.4028 -0.3796 0.0544 Uiso 1.00 calc . . .
H(6) H -0.0114 -0.0241 -0.2810 0.0664 Uiso 1.00 calc . . .
H(7) H 0.0644 0.1747 -0.3783 0.0851 Uiso 1.00 calc . . .
H(8) H 0.3072 0.2909 -0.3779 0.0835 Uiso 1.00 calc . . .
H(9) H 0.4686 0.2089 -0.2861 0.0758 Uiso 1.00 calc . . .
H(10) H 0.3923 0.0050 -0.1942 0.0638 Uiso 1.00 calc . . .
H(11) H 0.3178 0.0387 0.0774 0.0566 Uiso 1.00 calc . . .
H(12) H 0.3891 0.0678 0.3564 0.0702 Uiso 1.00 calc . . .
H(13) H 0.3048 -0.1142 0.4957 0.0739 Uiso 1.00 calc . . .
H(14) H 0.1479 -0.3142 0.3642 0.0673 Uiso 1.00 calc . . .
H(15) H 0.0675 -0.3449 0.0891 0.0599 Uiso 1.00 calc . . .

loop_
_atom_site_aniso_label
_atom_site_aniso_U_11
_atom_site_aniso_U_22
_atom_site_aniso_U_33
_atom_site_aniso_U_12
_atom_site_aniso_U_13
_atom_site_aniso_U_23
S 0.0372(3) 0.0377(3) 0.0467(3) 0.0168(2) 0.0113(2) 0.0063(2)
P 0.0385(3) 0.0376(3) 0.0340(3) 0.0184(2) 0.0060(2) 0.0012(2)
F(1) 0.116(2) 0.046(1) 0.156(2) 0.010(1) 0.045(2) -0.011(1)
F(2) 0.124(2) 0.105(2) 0.164(2) 0.090(2) 0.074(2) 0.074(2)
F(3) 0.138(2) 0.088(1) 0.128(2) 0.065(1) 0.092(2) 0.064(1)
O(1) 0.045(1) 0.070(1) 0.068(1) 0.0213(9) -0.0048(9) -0.010(1)
O(2) 0.066(1) 0.068(1) 0.063(1) 0.039(1) 0.032(1) 0.0156(10)
N 0.045(1) 0.056(1) 0.043(1) 0.0291(10) 0.0019(9) -0.0053(9)
C(1) 0.039(1) 0.040(1) 0.041(1) 0.0189(10) 0.0058(9) 0.0053(9)
C(2) 0.049(1) 0.050(1) 0.061(2) 0.023(1) 0.012(1) -0.005(1)
C(3) 0.049(1) 0.062(2) 0.079(2) 0.029(1) 0.020(1) 0.006(1)
C(4) 0.042(1) 0.064(2) 0.073(2) 0.020(1) 0.006(1) 0.008(1)
C(5) 0.049(1) 0.056(2) 0.057(2) 0.016(1) 0.001(1) -0.006(1)
C(6) 0.046(1) 0.051(1) 0.045(1) 0.023(1) 0.006(1) -0.002(1)
C(7) 0.053(1) 0.041(1) 0.034(1) 0.022(1) 0.0057(10) 0.0032(9)
C(8) 0.065(2) 0.056(2) 0.056(2) 0.034(1) 0.009(1) 0.010(1)
C(9) 0.094(3) 0.063(2) 0.077(2) 0.047(2) 0.011(2) 0.019(2)
C(10) 0.105(3) 0.051(2) 0.068(2) 0.028(2) 0.018(2) 0.020(1)
C(11) 0.073(2) 0.052(2) 0.065(2) 0.012(1) 0.019(2) 0.014(1)
C(12) 0.055(2) 0.049(1) 0.051(1) 0.018(1) 0.008(1) 0.007(1)
C(13) 0.041(1) 0.040(1) 0.034(1) 0.0192(10) 0.0079(9) 0.0025(9)
C(14) 0.058(2) 0.047(1) 0.038(1) 0.016(1) 0.008(1) 0.004(1)
C(15) 0.071(2) 0.061(2) 0.041(1) 0.015(1) 0.004(1) -0.008(1)
C(16) 0.073(2) 0.082(2) 0.033(1) 0.030(2) 0.008(1) 0.005(1)
C(17) 0.080(2) 0.065(2) 0.046(1) 0.030(2) 0.022(1) 0.019(1)
C(18) 0.062(2) 0.043(1) 0.048(1) 0.017(1) 0.015(1) 0.007(1)
C(19) 0.074(2) 0.051(2) 0.094(2) 0.035(2) 0.043(2) 0.024(2)

loop_
_atom_type_symbol
_atom_type_description
_atom_type_scat_dispersion_real
_atom_type_scat_dispersion_imag
_atom_type_scat_source
C C 0.003 0.002
;International Tables for Crystallography
(1992, Vol. C, Tables 4.2.6.8 and 6.1.1.1)
;
H H 0.000 0.000
;International Tables for Crystallography
(1992, Vol. C, Table 6.1.1.2)
;
F F 0.017 0.010
;International Tables for Crystallography
(1992, Vol. C, Tables 4.2.6.8 and 6.1.1.1)
;
N N 0.006 0.003
;International Tables for Crystallography
(1992, Vol. C, Tables 4.2.6.8 and 6.1.1.1)
;
O O 0.011 0.006
;International Tables for Crystallography
(1992, Vol. C, Tables 4.2.6.8 and 6.1.1.1)
;
P P 0.102 0.094
;International Tables for Crystallography
(1992, Vol. C, Tables 4.2.6.8 and 6.1.1.1)
;
S S 0.125 0.123
;International Tables for Crystallography
(1992, Vol. C, Tables 4.2.6.8 and 6.1.1.1)
;

loop_
_geom_angle_atom_site_label_1
_geom_angle_atom_site_label_2
_geom_angle_atom_site_label_3
_geom_angle
_geom_angle_site_symmetry_1
_geom_angle_site_symmetry_2
_geom_angle_site_symmetry_3
_geom_angle_publ_flag
O(1) S O(2) 117.3(1) . . . yes
O(1) S N 115.4(1) . . . yes
O(1) S C(19) 104.3(2) . . . yes
O(2) S N 111.7(1) . . . yes
O(2) S C(19) 102.7(1) . . . yes
N S C(19) 103.1(1) . . . yes
N P C(1) 105.3(1) . . . yes
N P C(7) 109.8(1) . . . yes
N P C(13) 116.2(1) . . . yes
C(1) P C(7) 109.8(1) . . . yes
C(1) P C(13) 107.7(1) . . . yes
C(7) P C(13) 107.9(1) . . . yes
S N P 131.7(1) . . . yes
P C(1) C(2) 120.4(2) . . . yes
P C(1) C(6) 120.3(2) . . . yes
C(2) C(1) C(6) 119.3(2) . . . yes
C(1) C(2) C(3) 120.1(2) . . . yes
C(1) C(2) H(1) 120.0 . . . no
C(3) C(2) H(1) 120.0 . . . no
C(2) C(3) C(4) 119.9(3) . . . yes
C(2) C(3) H(2) 119.6 . . . no
C(4) C(3) H(2) 120.5 . . . no
C(3) C(4) C(5) 120.4(3) . . . yes
C(3) C(4) H(3) 120.9 . . . no
C(5) C(4) H(3) 118.7 . . . no
C(4) C(5) C(6) 120.0(3) . . . yes
C(4) C(5) H(4) 118.9 . . . no
C(6) C(5) H(4) 121.0 . . . no
C(1) C(6) C(5) 120.2(2) . . . yes
C(1) C(6) H(5) 120.8 . . . no
C(5) C(6) H(5) 119.0 . . . no
P C(7) C(8) 122.8(2) . . . yes
P C(7) C(12) 118.2(2) . . . yes
C(8) C(7) C(12) 119.0(2) . . . yes
C(7) C(8) C(9) 119.8(3) . . . yes
C(7) C(8) H(6) 120.5 . . . no
C(9) C(8) H(6) 119.7 . . . no
C(8) C(9) C(10) 120.3(3) . . . yes
C(8) C(9) H(7) 118.7 . . . no
C(10) C(9) H(7) 120.9 . . . no
C(9) C(10) C(11) 121.0(3) . . . yes
C(9) C(10) H(8) 120.8 . . . no
C(11) C(10) H(8) 118.3 . . . no
C(10) C(11) C(12) 119.6(3) . . . yes
C(10) C(11) H(9) 120.0 . . . no
C(12) C(11) H(9) 120.5 . . . no
C(7) C(12) C(11) 120.4(3) . . . yes
C(7) C(12) H(10) 119.4 . . . no
C(11) C(12) H(10) 120.2 . . . no
P C(13) C(14) 121.9(2) . . . yes
P C(13) C(18) 118.5(2) . . . yes
C(14) C(13) C(18) 119.6(2) . . . yes
C(13) C(14) C(15) 119.6(2) . . . yes
C(13) C(14) H(11) 119.8 . . . no
C(15) C(14) H(11) 120.5 . . . no
C(14) C(15) C(16) 120.4(3) . . . yes
C(14) C(15) H(12) 120.0 . . . no
C(16) C(15) H(12) 119.6 . . . no
C(15) C(16) C(17) 120.2(2) . . . yes
C(15) C(16) H(13) 123.0 . . . no
C(17) C(16) H(13) 116.8 . . . no
C(16) C(17) C(18) 120.1(3) . . . yes
C(16) C(17) H(14) 119.7 . . . no
C(18) C(17) H(14) 120.2 . . . no
C(13) C(18) C(17) 120.1(2) . . . yes
C(13) C(18) H(15) 120.3 . . . no
C(17) C(18) H(15) 119.6 . . . no
S C(19) F(1) 110.5(2) . . . yes
S C(19) F(2) 110.8(2) . . . yes
S C(19) F(3) 111.7(2) . . . yes
F(1) C(19) F(2) 107.6(3) . . . yes
F(1) C(19) F(3) 107.2(3) . . . yes
F(2) C(19) F(3) 108.8(3) . . . yes

loop_
_geom_bond_atom_site_label_1
_geom_bond_atom_site_label_2
_geom_bond_distance
_geom_bond_site_symmetry_1
_geom_bond_site_symmetry_2
_geom_bond_publ_flag
S O(1) 1.423(2) . . yes
S O(2) 1.426(2) . . yes
S N 1.536(2) . . yes
S C(19) 1.819(3) . . yes
P N 1.603(2) . . yes
P C(1) 1.793(2) . . yes
P C(7) 1.793(2) . . yes
P C(13) 1.800(2) . . yes
F(1) C(19) 1.333(4) . . yes
F(2) C(19) 1.318(4) . . yes
F(3) C(19) 1.318(4) . . yes
C(1) C(2) 1.398(3) . . yes
C(1) C(6) 1.384(3) . . yes
C(2) C(3) 1.377(4) . . yes
C(2) H(1) 0.983 . . no
C(3) C(4) 1.382(4) . . yes
C(3) H(2) 0.973 . . no
C(4) C(5) 1.372(4) . . yes
C(4) H(3) 0.975 . . no
C(5) C(6) 1.383(4) . . yes
C(5) H(4) 0.971 . . no
C(6) H(5) 0.978 . . no
C(7) C(8) 1.392(4) . . yes
C(7) C(12) 1.403(4) . . yes
C(8) C(9) 1.385(4) . . yes
C(8) H(6) 0.950 . . no
C(9) C(10) 1.369(5) . . yes
C(9) H(7) 0.976 . . no
C(10) C(11) 1.375(5) . . yes
C(10) H(8) 0.956 . . no
C(11) C(12) 1.380(4) . . yes
C(11) H(9) 0.958 . . no
C(12) H(10) 0.970 . . no
C(13) C(14) 1.381(3) . . yes
C(13) C(18) 1.398(3) . . yes
C(14) C(15) 1.386(4) . . yes
C(14) H(11) 0.972 . . no
C(15) C(16) 1.373(4) . . yes
C(15) H(12) 0.972 . . no
C(16) C(17) 1.378(4) . . yes
C(16) H(13) 0.959 . . no
C(17) C(18) 1.372(4) . . yes
C(17) H(14) 0.967 . . no
C(18) H(15) 0.980 . . no

loop_
_geom_contact_atom_site_label_1
_geom_contact_atom_site_label_2
_geom_contact_distance
_geom_contact_site_symmetry_1
_geom_contact_site_symmetry_2
_geom_contact_publ_flag
F(1) C(17) 3.469(4) . 2_545 ?
F(1) C(18) 3.504(4) . 2_545 ?
F(1) C(9) 3.536(4) . 1_545 ?
F(1) C(6) 3.558(4) . 2_544 ?
F(1) C(10) 3.577(4) . 1_545 ?
F(2) F(2) 3.209(5) . 2_645 ?
F(2) C(4) 3.338(4) . 1_655 ?
F(2) C(3) 3.446(4) . 2_545 ?
F(2) C(3) 3.483(4) . 1_655 ?
F(2) C(10) 3.599(4) . 1_545 ?
F(3) C(3) 3.539(4) . 2_545 ?
F(3) C(4) 3.546(4) . 2_545 ?
F(3) C(2) 3.578(3) . 2_545 ?
F(3) C(5) 3.586(4) . 2_545 ?
O(1) C(12) 3.182(3) . 2_655 ?
O(1) C(11) 3.266(4) . 2_655 ?
O(1) C(14) 3.403(3) . 2_655 ?
O(2) C(4) 3.504(4) . 1_655 ?
O(2) C(5) 3.512(4) . 2_544 ?
O(2) C(16) 3.513(4) . 1_554 ?

loop_
_geom_torsion_atom_site_label_1
_geom_torsion_atom_site_label_2
_geom_torsion_atom_site_label_3
_geom_torsion_atom_site_label_4
_geom_torsion
_geom_torsion_site_symmetry_1
_geom_torsion_site_symmetry_2
_geom_torsion_site_symmetry_3
_geom_torsion_site_symmetry_4
_geom_torsion_publ_flag
S N P C(1) -149.7(2) . . . . yes
S N P C(7) 92.2(2) . . . . yes
S N P C(13) -30.5(2) . . . . yes
P N S O(1) -4.2(3) . . . . yes
P N S O(2) -141.5(2) . . . . yes
P N S C(19) 108.9(2) . . . . yes
P C(1) C(2) C(3) 179.4(2) . . . . yes
P C(1) C(6) C(5) 179.8(2) . . . . yes
P C(7) C(8) C(9) -178.9(2) . . . . yes
P C(7) C(12) C(11) 179.4(2) . . . . yes
P C(13) C(14) C(15) -177.3(2) . . . . yes
P C(13) C(18) C(17) 176.8(2) . . . . yes
F(1) C(19) S O(1) -179.8(2) . . . . yes
F(1) C(19) S O(2) -56.9(2) . . . . yes
F(1) C(19) S N 59.3(2) . . . . yes
F(2) C(19) S O(1) -60.5(3) . . . . yes
F(2) C(19) S O(2) 62.3(3) . . . . yes
F(2) C(19) S N 178.5(2) . . . . yes
F(3) C(19) S O(1) 60.9(3) . . . . yes
F(3) C(19) S O(2) -176.2(3) . . . . yes
F(3) C(19) S N -60.0(3) . . . . yes
N P C(1) C(2) 168.1(2) . . . . yes
N P C(1) C(6) -11.2(2) . . . . yes
N P C(7) C(8) 128.1(2) . . . . yes
N P C(7) C(12) -51.8(2) . . . . yes
N P C(13) C(14) 110.4(2) . . . . yes
N P C(13) C(18) -67.3(2) . . . . yes
C(1) P C(7) C(8) 12.7(3) . . . . yes
C(1) P C(7) C(12) -167.1(2) . . . . yes
C(1) P C(13) C(14) -131.8(2) . . . . yes
C(1) P C(13) C(18) 50.5(2) . . . . yes
C(1) C(2) C(3) C(4) 0.9(5) . . . . yes
C(1) C(6) C(5) C(4) 0.9(4) . . . . yes
C(2) C(1) P C(7) -73.8(2) . . . . yes
C(2) C(1) P C(13) 43.5(2) . . . . yes
C(2) C(1) C(6) C(5) 0.4(4) . . . . yes
C(2) C(3) C(4) C(5) 0.5(5) . . . . yes
C(3) C(2) C(1) C(6) -1.3(4) . . . . yes
C(3) C(4) C(5) C(6) -1.3(5) . . . . yes
C(6) C(1) P C(7) 106.9(2) . . . . yes
C(6) C(1) P C(13) -135.9(2) . . . . yes
C(7) P C(13) C(14) -13.3(2) . . . . yes
C(7) P C(13) C(18) 169.0(2) . . . . yes
C(7) C(8) C(9) C(10) -0.2(5) . . . . yes
C(7) C(12) C(11) C(10) -0.8(5) . . . . yes
C(8) C(7) P C(13) -104.4(2) . . . . yes
C(8) C(7) C(12) C(11) -0.5(4) . . . . yes
C(8) C(9) C(10) C(11) -1.0(5) . . . . yes
C(9) C(8) C(7) C(12) 1.0(4) . . . . yes
C(9) C(10) C(11) C(12) 1.5(5) . . . . yes
C(12) C(7) P C(13) 75.7(2) . . . . yes
C(13) C(14) C(15) C(16) 0.3(5) . . . . yes
C(13) C(18) C(17) C(16) 0.9(5) . . . . yes
C(14) C(13) C(18) C(17) -1.0(4) . . . . yes
C(14) C(15) C(16) C(17) -0.5(5) . . . . yes
C(15) C(14) C(13) C(18) 0.4(4) . . . . yes
C(15) C(16) C(17) C(18) -0.2(5) . . . . yes
C(15) C(16) C(17) C(18) -0.2(5) . . . . yes

loop_
_cod_related_entry_id
_cod_related_entry_database
_cod_related_entry_code
1 ChemSpider 10291308
